data_4104020
loop_
_publ_author_name
'Brenda A. Frazier'
'Peter T. Wolczanski'
'Emil B. Lobkovsky'
'Thomas R. Cundari'

_publ_section_title
;
 Unusual Electronic Features and Reactivity of the Dipyridylazaallyl
 Ligand: Characterizations of (smif)2M [M = Fe, Co, Co+, Ni; smif =
 {(2-py)CH}2N] and [(TMS)2NFe]2(smif)2
;
_journal_name_full 'Journal of the American Chemical Society'
_journal_page_first 3428
_journal_page_last 3429
_journal_paper_doi 10.1021/ja8089747
_journal_volume 131
_journal_year 2009
_chemical_formula_moiety 'C24 H20 Co N6'
_chemical_formula_sum 'C24 H20 Co N6'
_chemical_formula_weight 451.39
_chemical_name_systematic
; 
 ? 
;
_space_group_IT_number 2
_symmetry_cell_setting triclinic
_symmetry_space_group_name_Hall '-P 1'
_symmetry_space_group_name_H-M 'P -1'
_atom_sites_solution_hydrogens geom
_atom_sites_solution_primary direct
_atom_sites_solution_secondary difmap
_audit_creation_method SHELXL-97
_cell_angle_alpha 93.92(5)
_cell_angle_beta 98.35(5)
_cell_angle_gamma 97.35(4)
_cell_formula_units_Z 4
_cell_length_a 9.028(6)
_cell_length_b 14.398(9)
_cell_length_c 16.882(9)
_cell_measurement_temperature 100(2)
_cell_volume 2145(2)
_computing_cell_refinement HKL2000
_computing_data_reduction HKL2000
_computing_molecular_graphics SHELXTL
_computing_publication_material SHELXTL
_computing_structure_refinement 'SHELXL-97 (Sheldrick, 1997)'
_computing_structure_solution 'SHELXS-97 (Sheldrick, 1990)'
_diffrn_ambient_temperature 100(2)
_diffrn_measured_fraction_theta_full 0.918
_diffrn_measured_fraction_theta_max 0.918
_diffrn_measurement_device_type 'A1 line, CHESS'
_diffrn_measurement_method 'Phi scans'
_diffrn_radiation_monochromator graphite
_diffrn_radiation_source Synchrotron
_diffrn_radiation_wavelength 0.97890
_diffrn_reflns_av_R_equivalents 0.0000
_diffrn_reflns_av_sigmaI/netI 0.0147
_diffrn_reflns_limit_h_max 8
_diffrn_reflns_limit_h_min 0
_diffrn_reflns_limit_k_max 13
_diffrn_reflns_limit_k_min -13
_diffrn_reflns_limit_l_max 15
_diffrn_reflns_limit_l_min -16
_diffrn_reflns_number 3587
_diffrn_reflns_theta_full 27.81
_diffrn_reflns_theta_max 27.81
_diffrn_reflns_theta_min 1.97
_exptl_absorpt_coefficient_mu 0.824
_exptl_absorpt_correction_T_max 0.9918
_exptl_absorpt_correction_T_min 0.8206
_exptl_absorpt_correction_type none
_exptl_crystal_colour red
_exptl_crystal_density_diffrn 1.398
_exptl_crystal_density_method 'not measured'
_exptl_crystal_description 'thin plate'
_exptl_crystal_F_000 932
_exptl_crystal_size_max 0.25
_exptl_crystal_size_mid 0.20
_exptl_crystal_size_min 0.01
_platon_squeeze_details
;
;
_refine_diff_density_max 0.288
_refine_diff_density_min -0.560
_refine_diff_density_rms 0.061
_refine_ls_extinction_method none
_refine_ls_goodness_of_fit_ref 1.030
_refine_ls_hydrogen_treatment mixed
_refine_ls_matrix_type full
_refine_ls_number_parameters 559
_refine_ls_number_reflns 3587
_refine_ls_number_restraints 0
_refine_ls_restrained_S_all 1.030
_refine_ls_R_factor_all 0.0488
_refine_ls_R_factor_gt 0.0474
_refine_ls_shift/su_max 0.041
_refine_ls_shift/su_mean 0.002
_refine_ls_structure_factor_coef Fsqd
_refine_ls_weighting_details 'calc w=1/[\s^2^(Fo^2^)+(0.1045P)^2^+1.8144P] where P=(Fo^2^+2Fc^2^)/3'
_refine_ls_weighting_scheme calc
_refine_ls_wR_factor_gt 0.1325
_refine_ls_wR_factor_ref 0.1349
_reflns_number_gt 3406
_reflns_number_total 3587
_reflns_threshold_expression >2sigma(I)
_cod_data_source_file ja8089747_si_006.cif
_cod_data_source_block CHESS(Cobalt)
_cod_database_code 4104020

loop_
_symmetry_equiv_pos_as_xyz
'x, y, z'
'-x, -y, -z'

loop_
_atom_site_label
_atom_site_type_symbol
_atom_site_fract_x
_atom_site_fract_y
_atom_site_fract_z
_atom_site_U_iso_or_equiv
_atom_site_adp_type
_atom_site_occupancy
_atom_site_symmetry_multiplicity
_atom_site_calc_flag
_atom_site_refinement_flags
Co1 Co 0.49891(4) 0.25845(3) 0.37714(3) 0.04513(15) Uani 1 1 d .
N1 N 0.2990(3) 0.25556(18) 0.43737(16) 0.0441(7) Uani 1 1 d .
N2 N 0.5597(3) 0.36715(18) 0.45549(16) 0.0444(7) Uani 1 1 d .
N3 N 0.7204(3) 0.30886(19) 0.34799(16) 0.0468(7) Uani 1 1 d .
N4 N 0.3961(3) 0.3174(2) 0.28589(16) 0.0468(7) Uani 1 1 d .
N5 N 0.4418(3) 0.1493(2) 0.30509(16) 0.0511(8) Uani 1 1 d .
N6 N 0.5894(3) 0.1698(2) 0.44621(16) 0.0474(8) Uani 1 1 d .
C1 C 0.1674(4) 0.1985(2) 0.4252(2) 0.0483(9) Uani 1 1 d .
H1A H 0.1504 0.1502 0.3823 0.058 Uiso 1 1 calc R
C2 C 0.0537(4) 0.2061(2) 0.4721(2) 0.0510(10) Uani 1 1 d .
H2A H -0.0389 0.1646 0.4615 0.061 Uiso 1 1 calc R
C3 C 0.0806(4) 0.2760(2) 0.5343(2) 0.0509(10) Uani 1 1 d .
H3A H 0.0058 0.2828 0.5677 0.061 Uiso 1 1 calc R
C4 C 0.2148(4) 0.3362(2) 0.5486(2) 0.0468(9) Uani 1 1 d .
H4A H 0.2335 0.3846 0.5915 0.056 Uiso 1 1 calc R
C5 C 0.3247(3) 0.3245(2) 0.4979(2) 0.0440(9) Uani 1 1 d .
C6 C 0.4653(3) 0.3850(2) 0.50720(19) 0.0432(9) Uani 1 1 d .
H6A H 0.4908 0.4356 0.5481 0.052 Uiso 1 1 calc R
C7 C 0.6972(3) 0.4150(2) 0.4560(2) 0.0465(9) Uani 1 1 d .
H7A H 0.7353 0.4674 0.4941 0.056 Uiso 1 1 calc R
C8 C 0.7845(3) 0.3852(2) 0.3980(2) 0.0458(9) Uani 1 1 d .
C9 C 0.9306(4) 0.4303(3) 0.3925(2) 0.0521(10) Uani 1 1 d .
H9A H 0.9733 0.4852 0.4268 0.063 Uiso 1 1 calc R
C10 C 1.0090(4) 0.3951(3) 0.3383(2) 0.0587(11) Uani 1 1 d .
H10A H 1.1081 0.4244 0.3350 0.070 Uiso 1 1 calc R
C11 C 0.9444(4) 0.3154(3) 0.2867(2) 0.0576(10) Uani 1 1 d .
H11A H 0.9983 0.2891 0.2484 0.069 Uiso 1 1 calc R
C12 C 0.7997(4) 0.2763(3) 0.2936(2) 0.0532(10) Uani 1 1 d .
H12A H 0.7537 0.2234 0.2577 0.064 Uiso 1 1 calc R
C13 C 0.3845(4) 0.4083(3) 0.2784(2) 0.0525(10) Uani 1 1 d .
H13A H 0.4321 0.4531 0.3214 0.063 Uiso 1 1 calc R
C14 C 0.3065(4) 0.4403(3) 0.2110(2) 0.0568(10) Uani 1 1 d .
H14A H 0.3011 0.5054 0.2075 0.068 Uiso 1 1 calc R
C15 C 0.2364(4) 0.3738(3) 0.1485(2) 0.0635(11) Uani 1 1 d .
H15A H 0.1809 0.3932 0.1018 0.076 Uiso 1 1 calc R
C16 C 0.2477(4) 0.2809(3) 0.1546(2) 0.0589(11) Uani 1 1 d .
H16A H 0.1991 0.2356 0.1122 0.071 Uiso 1 1 calc R
C17 C 0.3305(4) 0.2517(3) 0.2232(2) 0.0497(10) Uani 1 1 d .
C18 C 0.3564(4) 0.1596(3) 0.2352(2) 0.0562(10) Uani 1 1 d .
H18A H 0.3165 0.1081 0.1966 0.067 Uiso 1 1 calc R
C19 C 0.4920(4) 0.0709(3) 0.3302(2) 0.0519(10) Uani 1 1 d .
H19A H 0.4731 0.0127 0.2979 0.062 Uiso 1 1 calc R
C20 C 0.5750(4) 0.0820(2) 0.4085(2) 0.0504(10) Uani 1 1 d .
C21 C 0.6421(4) 0.0101(3) 0.4476(2) 0.0564(10) Uani 1 1 d .
H21A H 0.6378 -0.0503 0.4201 0.068 Uiso 1 1 calc R
C22 C 0.7138(4) 0.0292(3) 0.5260(2) 0.0573(10) Uani 1 1 d .
H22A H 0.7583 -0.0184 0.5532 0.069 Uiso 1 1 calc R
C23 C 0.7209(4) 0.1177(3) 0.5650(2) 0.0535(10) Uani 1 1 d .
H23A H 0.7677 0.1313 0.6194 0.064 Uiso 1 1 calc R
C24 C 0.6588(3) 0.1851(3) 0.5232(2) 0.0512(10) Uani 1 1 d .
H24A H 0.6648 0.2461 0.5499 0.061 Uiso 1 1 calc R
Co2 Co 0.05892(5) -0.23674(3) 0.15357(3) 0.04962(16) Uani 1 1 d .
N7 N -0.0002(3) -0.1256(2) 0.22359(17) 0.0482(8) Uani 1 1 d .
N8 N 0.0703(3) -0.1396(2) 0.07923(17) 0.0545(8) Uani 1 1 d .
N9 N 0.1155(3) -0.3131(2) 0.05330(17) 0.0518(8) Uani 1 1 d .
N10 N 0.2823(3) -0.2161(2) 0.20433(16) 0.0495(8) Uani 1 1 d .
N11 N 0.0519(3) -0.32998(19) 0.23103(16) 0.0488(8) Uani 1 1 d .
N12 N -0.1640(3) -0.2954(2) 0.12470(17) 0.0532(8) Uani 1 1 d .
C25 C -0.0384(4) -0.1239(3) 0.2971(2) 0.0546(10) Uani 1 1 d .
H25A H -0.0353 -0.1790 0.3248 0.066 Uiso 1 1 calc R
C26 C -0.0819(4) -0.0467(3) 0.3347(2) 0.0603(11) Uani 1 1 d .
H26A H -0.1069 -0.0482 0.3874 0.072 Uiso 1 1 calc R
C27 C -0.0887(4) 0.0329(3) 0.2943(2) 0.0585(11) Uani 1 1 d .
H27A H -0.1208 0.0869 0.3183 0.070 Uiso 1 1 calc R
C28 C -0.0487(4) 0.0335(3) 0.2191(2) 0.0599(11) Uani 1 1 d .
H28A H -0.0521 0.0882 0.1908 0.072 Uiso 1 1 calc R
C29 C -0.0026(4) -0.0474(3) 0.1838(2) 0.0510(10) Uani 1 1 d .
C30 C 0.0402(4) -0.0561(3) 0.1059(2) 0.0673(12) Uani 1 1 d .
H30A H 0.0471 -0.0042 0.0742 0.081 Uiso 1 1 calc R
C31 C 0.1119(4) -0.1621(3) 0.0092(2) 0.0634(11) Uani 1 1 d .
H31A H 0.1237 -0.1174 -0.0290 0.076 Uiso 1 1 calc R
C32 C 0.1380(4) -0.2559(3) -0.0059(2) 0.0538(10) Uani 1 1 d .
C33 C 0.1840(4) -0.2913(3) -0.0766(2) 0.0617(11) Uani 1 1 d .
H33A H 0.2006 -0.2513 -0.1179 0.074 Uiso 1 1 calc R
C34 C 0.2049(4) -0.3839(3) -0.0859(2) 0.0654(12) Uani 1 1 d .
H34A H 0.2353 -0.4083 -0.1338 0.078 Uiso 1 1 calc R
C35 C 0.1818(4) -0.4412(3) -0.0261(2) 0.0620(11) Uani 1 1 d .
H35A H 0.1956 -0.5054 -0.0318 0.074 Uiso 1 1 calc R
C36 C 0.1382(4) -0.4037(3) 0.0421(2) 0.0562(10) Uani 1 1 d .
H36A H 0.1231 -0.4435 0.0837 0.067 Uiso 1 1 calc R
C37 C 0.3992(4) -0.1596(3) 0.1855(2) 0.0570(10) Uani 1 1 d .
H37A H 0.3799 -0.1186 0.1445 0.068 Uiso 1 1 calc R
C38 C 0.5469(4) -0.1578(3) 0.2226(2) 0.0611(11) Uani 1 1 d .
H38A H 0.6265 -0.1158 0.2081 0.073 Uiso 1 1 calc R
C39 C 0.5761(4) -0.2179(3) 0.2811(2) 0.0613(11) Uani 1 1 d .
H39A H 0.6767 -0.2184 0.3070 0.074 Uiso 1 1 calc R
C40 C 0.4593(4) -0.2772(3) 0.3015(2) 0.0563(10) Uani 1 1 d .
H40A H 0.4785 -0.3186 0.3420 0.068 Uiso 1 1 calc R
C41 C 0.3106(4) -0.2765(2) 0.2624(2) 0.0491(10) Uani 1 1 d .
C42 C 0.1828(4) -0.3360(3) 0.2785(2) 0.0526(10) Uani 1 1 d .
H42A H 0.1892 -0.3773 0.3200 0.063 Uiso 1 1 calc R
C43 C -0.0824(4) -0.3804(3) 0.2324(2) 0.0525(10) Uani 1 1 d .
H43A H -0.0969 -0.4251 0.2705 0.063 Uiso 1 1 calc R
C44 C -0.2014(4) -0.3630(2) 0.1736(2) 0.0491(10) Uani 1 1 d .
C45 C -0.3486(4) -0.4129(3) 0.1629(2) 0.0607(11) Uani 1 1 d .
H45A H -0.3746 -0.4592 0.1978 0.073 Uiso 1 1 calc R
C46 C -0.4531(4) -0.3938(3) 0.1018(3) 0.0759(13) Uani 1 1 d .
H46A H -0.5524 -0.4275 0.0937 0.091 Uiso 1 1 calc R
C47 C -0.4160(4) -0.3257(3) 0.0517(3) 0.0774(13) Uani 1 1 d .
H47A H -0.4885 -0.3119 0.0091 0.093 Uiso 1 1 calc R
C48 C -0.2693(4) -0.2780(3) 0.0653(2) 0.0657(12) Uani 1 1 d .
H48A H -0.2428 -0.2311 0.0310 0.079 Uiso 1 1 calc R

loop_
_atom_site_aniso_label
_atom_site_aniso_U_11
_atom_site_aniso_U_22
_atom_site_aniso_U_33
_atom_site_aniso_U_23
_atom_site_aniso_U_13
_atom_site_aniso_U_12
Co1 0.0311(2) 0.0487(3) 0.0541(3) 0.0006(2) 0.0069(2) 0.0018(2)
N1 0.0304(14) 0.0449(16) 0.0540(16) -0.0007(14) 0.0017(12) 0.0012(13)
N2 0.0322(15) 0.0454(16) 0.0546(16) 0.0014(14) 0.0071(13) 0.0027(13)
N3 0.0341(14) 0.0494(17) 0.0555(16) 0.0027(14) 0.0061(13) 0.0023(13)
N4 0.0302(14) 0.0538(18) 0.0550(16) 0.0019(15) 0.0059(13) 0.0031(13)
N5 0.0353(14) 0.0587(19) 0.0557(17) 0.0003(15) 0.0090(13) -0.0067(14)
N6 0.0277(14) 0.0534(18) 0.0587(17) 0.0019(15) 0.0061(13) -0.0013(13)
C1 0.0375(19) 0.044(2) 0.060(2) 0.0020(17) 0.0007(17) 0.0017(16)
C2 0.0301(18) 0.054(2) 0.066(2) 0.0061(19) 0.0044(17) -0.0035(16)
C3 0.0341(18) 0.059(2) 0.059(2) 0.0080(19) 0.0083(16) 0.0024(17)
C4 0.0377(18) 0.044(2) 0.058(2) 0.0003(17) 0.0057(16) 0.0069(16)
C5 0.0247(17) 0.051(2) 0.056(2) 0.0033(18) 0.0055(16) 0.0069(15)
C6 0.0333(18) 0.044(2) 0.0498(19) -0.0089(17) 0.0067(16) 0.0027(16)
C7 0.0287(17) 0.046(2) 0.063(2) -0.0028(18) 0.0057(16) 0.0020(16)
C8 0.0260(17) 0.048(2) 0.064(2) 0.0107(18) 0.0076(16) 0.0033(16)
C9 0.0369(19) 0.064(2) 0.057(2) 0.0055(19) 0.0115(17) 0.0102(17)
C10 0.0353(19) 0.063(2) 0.077(2) 0.017(2) 0.0078(19) 0.0000(18)
C11 0.041(2) 0.076(3) 0.062(2) 0.013(2) 0.0166(17) 0.0144(19)
C12 0.046(2) 0.061(2) 0.055(2) 0.0069(18) 0.0081(17) 0.0119(18)
C13 0.0360(18) 0.059(2) 0.062(2) 0.0056(19) 0.0107(17) 0.0027(17)
C14 0.0443(19) 0.059(2) 0.069(2) 0.005(2) 0.0128(18) 0.0101(17)
C15 0.047(2) 0.082(3) 0.064(2) 0.014(2) 0.0130(18) 0.012(2)
C16 0.048(2) 0.073(3) 0.053(2) -0.001(2) 0.0078(18) 0.0027(19)
C17 0.0358(18) 0.059(2) 0.053(2) -0.0018(19) 0.0091(16) 0.0028(17)
C18 0.049(2) 0.058(2) 0.056(2) -0.0074(19) 0.0073(18) -0.0047(18)
C19 0.048(2) 0.041(2) 0.066(2) -0.0096(19) 0.0164(18) 0.0018(17)
C20 0.0352(18) 0.050(2) 0.065(2) 0.001(2) 0.0145(17) -0.0054(17)
C21 0.0370(19) 0.051(2) 0.083(3) 0.006(2) 0.0181(18) 0.0032(17)
C22 0.0313(18) 0.062(2) 0.081(3) 0.018(2) 0.0124(18) 0.0035(17)
C23 0.0337(18) 0.056(2) 0.069(2) 0.008(2) 0.0059(17) 0.0018(17)
C24 0.0286(17) 0.054(2) 0.070(2) 0.005(2) 0.0098(17) -0.0007(16)
Co2 0.0304(3) 0.0563(3) 0.0584(3) -0.0080(3) 0.0044(2) 0.0014(2)
N7 0.0300(14) 0.0515(18) 0.0592(17) -0.0084(15) 0.0027(13) 0.0032(13)
N8 0.0432(16) 0.0573(19) 0.0623(19) -0.0054(16) 0.0059(14) 0.0130(14)
N9 0.0282(14) 0.066(2) 0.0558(17) -0.0063(16) 0.0014(13) -0.0010(14)
N10 0.0373(15) 0.0557(18) 0.0532(16) -0.0087(15) 0.0057(13) 0.0069(14)
N11 0.0335(15) 0.0518(17) 0.0591(17) -0.0088(15) 0.0091(13) 0.0038(13)
N12 0.0394(15) 0.0591(19) 0.0596(17) -0.0102(16) 0.0109(14) 0.0065(14)
C25 0.0289(18) 0.058(2) 0.075(3) -0.002(2) 0.0041(17) 0.0053(16)
C26 0.0337(19) 0.076(3) 0.066(2) -0.001(2) 0.0041(17) -0.0022(19)
C27 0.0330(18) 0.062(3) 0.074(3) -0.017(2) 0.0042(18) 0.0019(17)
C28 0.050(2) 0.059(2) 0.068(2) 0.000(2) 0.0046(19) 0.0084(19)
C29 0.045(2) 0.048(2) 0.057(2) -0.008(2) 0.0040(17) 0.0061(17)
C30 0.061(2) 0.075(3) 0.068(3) 0.014(2) 0.012(2) 0.015(2)
C31 0.065(2) 0.070(3) 0.058(2) 0.010(2) 0.0126(19) 0.014(2)
C32 0.0396(19) 0.068(3) 0.051(2) 0.002(2) 0.0024(17) 0.0054(18)
C33 0.054(2) 0.067(3) 0.064(2) 0.002(2) 0.0067(19) 0.0123(19)
C34 0.046(2) 0.081(3) 0.065(2) -0.012(2) 0.0009(18) 0.008(2)
C35 0.044(2) 0.065(3) 0.073(3) -0.006(2) 0.0028(19) 0.0036(18)
C36 0.0381(19) 0.056(2) 0.070(2) -0.003(2) 0.0034(18) 0.0022(17)
C37 0.050(2) 0.052(2) 0.066(2) -0.0108(19) 0.0127(19) 0.0039(19)
C38 0.044(2) 0.057(2) 0.077(2) -0.017(2) 0.0160(19) -0.0061(18)
C39 0.037(2) 0.068(3) 0.074(2) -0.018(2) 0.0048(18) 0.0092(19)
C40 0.042(2) 0.065(2) 0.060(2) -0.009(2) 0.0030(17) 0.0154(18)
C41 0.0365(19) 0.055(2) 0.055(2) -0.0089(19) 0.0057(17) 0.0099(17)
C42 0.042(2) 0.057(2) 0.058(2) 0.0005(19) 0.0057(18) 0.0081(18)
C43 0.042(2) 0.049(2) 0.066(2) -0.0071(19) 0.0154(18) 0.0040(17)
C44 0.0361(19) 0.049(2) 0.061(2) -0.0069(19) 0.0134(17) -0.0003(16)
C45 0.042(2) 0.066(3) 0.073(2) -0.012(2) 0.0175(19) 0.0010(19)
C46 0.044(2) 0.097(3) 0.082(3) -0.014(3) 0.011(2) 0.002(2)
C47 0.052(2) 0.103(3) 0.073(3) -0.012(3) -0.005(2) 0.021(2)
C48 0.057(2) 0.075(3) 0.062(2) -0.009(2) 0.005(2) 0.013(2)

loop_
_atom_type_symbol
_atom_type_description
_atom_type_scat_dispersion_real
_atom_type_scat_dispersion_imag
_atom_type_scat_source
C C 0.0033 0.0016 'International Tables Vol C Tables 4.2.6.8 and 6.1.1.4'
H H 0.0000 0.0000 'International Tables Vol C Tables 4.2.6.8 and 6.1.1.4'
Co Co 0.3494 0.9721 'International Tables Vol C Tables 4.2.6.8 and 6.1.1.4'
N N 0.0061 0.0033 'International Tables Vol C Tables 4.2.6.8 and 6.1.1.4'

loop_
_geom_angle_atom_site_label_1
_geom_angle_atom_site_label_2
_geom_angle_atom_site_label_3
_geom_angle
N5 Co1 N2 177.30(11)
N5 Co1 N6 82.29(13)
N2 Co1 N6 95.12(12)
N5 Co1 N4 82.10(13)
N2 Co1 N4 100.51(12)
N6 Co1 N4 164.32(12)
N5 Co1 N3 101.22(12)
N2 Co1 N3 79.48(12)
N6 Co1 N3 89.96(11)
N4 Co1 N3 91.68(11)
N5 Co1 N1 100.34(11)
N2 Co1 N1 79.00(11)
N6 Co1 N1 93.32(11)
N4 Co1 N1 90.87(11)
N3 Co1 N1 158.43(11)
C1 N1 C5 118.9(3)
C1 N1 Co1 131.7(2)
C5 N1 Co1 109.32(19)
C6 N2 C7 125.3(3)
C6 N2 Co1 117.9(2)
C7 N2 Co1 116.7(2)
C12 N3 C8 118.3(3)
C12 N3 Co1 131.9(2)
C8 N3 Co1 109.8(2)
C13 N4 C17 119.1(3)
C13 N4 Co1 129.2(2)
C17 N4 Co1 111.8(2)
C18 N5 C19 128.0(3)
C18 N5 Co1 116.2(2)
C19 N5 Co1 115.8(2)
C24 N6 C20 118.6(3)
C24 N6 Co1 128.8(3)
C20 N6 Co1 112.5(2)
N1 C1 C2 123.5(3)
C3 C2 C1 117.6(3)
C2 C3 C4 120.6(3)
C3 C4 C5 118.6(3)
N1 C5 C4 120.9(3)
N1 C5 C6 116.8(3)
C4 C5 C6 122.3(3)
N2 C6 C5 116.8(3)
N2 C7 C8 118.0(3)
N3 C8 C9 120.9(3)
N3 C8 C7 115.9(3)
C9 C8 C7 123.1(3)
C10 C9 C8 119.6(3)
C9 C10 C11 120.0(3)
C12 C11 C10 117.5(3)
N3 C12 C11 123.6(3)
N4 C13 C14 123.3(3)
C13 C14 C15 117.8(4)
C16 C15 C14 119.9(4)
C15 C16 C17 120.5(3)
N4 C17 C18 114.5(3)
N4 C17 C16 119.4(3)
C18 C17 C16 126.1(3)
N5 C18 C17 115.2(3)
N5 C19 C20 114.5(3)
N6 C20 C19 114.7(3)
N6 C20 C21 120.3(3)
C19 C20 C21 125.0(3)
C22 C21 C20 119.0(4)
C23 C22 C21 120.0(3)
C24 C23 C22 118.3(3)
N6 C24 C23 123.6(4)
N11 Co2 N8 177.76(12)
N11 Co2 N10 81.02(12)
N8 Co2 N10 97.51(12)
N11 Co2 N12 80.16(12)
N8 Co2 N12 101.40(12)
N10 Co2 N12 160.87(12)
N11 Co2 N7 98.06(12)
N8 Co2 N7 80.35(13)
N10 Co2 N7 95.07(11)
N12 Co2 N7 90.94(12)
N11 Co2 N9 102.12(13)
N8 Co2 N9 79.52(13)
N10 Co2 N9 89.34(12)
N12 Co2 N9 91.26(12)
N7 Co2 N9 159.78(12)
C25 N7 C29 118.9(3)
C25 N7 Co2 129.6(3)
C29 N7 Co2 111.5(2)
C30 N8 C31 126.9(3)
C30 N8 Co2 115.8(3)
C31 N8 Co2 117.2(3)
C36 N9 C32 118.4(3)
C36 N9 Co2 130.9(3)
C32 N9 Co2 110.6(2)
C37 N10 C41 118.3(3)
C37 N10 Co2 130.1(2)
C41 N10 Co2 111.4(2)
C43 N11 C42 126.9(3)
C43 N11 Co2 116.8(2)
C42 N11 Co2 116.3(2)
C48 N12 C44 118.7(3)
C48 N12 Co2 129.3(3)
C44 N12 Co2 112.0(2)
N7 C25 C26 123.5(4)
C25 C26 C27 118.5(4)
C28 C27 C26 119.4(4)
C27 C28 C29 119.7(4)
N7 C29 C28 120.1(3)
N7 C29 C30 114.7(3)
C28 C29 C30 125.2(4)
N8 C30 C29 117.6(4)
N8 C31 C32 116.8(3)
N9 C32 C33 120.1(3)
N9 C32 C31 115.8(3)
C33 C32 C31 124.2(4)
C34 C33 C32 119.7(4)
C35 C34 C33 119.9(4)
C34 C35 C36 118.5(4)
N9 C36 C35 123.4(4)
N10 C37 C38 123.3(4)
C39 C38 C37 118.7(3)
C40 C39 C38 119.5(3)
C39 C40 C41 119.9(4)
N10 C41 C40 120.2(3)
N10 C41 C42 115.7(3)
C40 C41 C42 124.1(3)
N11 C42 C41 115.5(3)
N11 C43 C44 115.6(3)
N12 C44 C45 120.8(3)
N12 C44 C43 115.4(3)
C45 C44 C43 123.8(3)
C46 C45 C44 119.1(4)
C45 C46 C47 120.5(4)
C46 C47 C48 118.1(4)
N12 C48 C47 122.8(4)

loop_
_geom_bond_atom_site_label_1
_geom_bond_atom_site_label_2
_geom_bond_distance
Co1 N5 1.888(3)
Co1 N2 1.946(3)
Co1 N6 1.962(3)
Co1 N4 1.980(3)
Co1 N3 2.175(3)
Co1 N1 2.193(3)
N1 C1 1.336(4)
N1 C5 1.348(4)
N2 C6 1.340(4)
N2 C7 1.339(4)
N3 C12 1.340(5)
N3 C8 1.350(4)
N4 C13 1.339(4)
N4 C17 1.380(4)
N5 C18 1.340(4)
N5 C19 1.343(5)
N6 C24 1.349(4)
N6 C20 1.358(4)
C1 C2 1.396(5)
C2 C3 1.375(5)
C3 C4 1.377(5)
C4 C5 1.420(5)
C5 C6 1.427(4)
C7 C8 1.420(5)
C8 C9 1.413(5)
C9 C10 1.346(5)
C10 C11 1.401(5)
C11 C12 1.379(5)
C13 C14 1.388(5)
C14 C15 1.393(5)
C15 C16 1.365(5)
C16 C17 1.404(5)
C17 C18 1.398(5)
C19 C20 1.410(5)
C20 C21 1.417(5)
C21 C22 1.380(5)
C22 C23 1.383(5)
C23 C24 1.369(5)
Co2 N11 1.939(3)
Co2 N8 1.945(3)
Co2 N10 2.049(3)
Co2 N12 2.056(3)
Co2 N7 2.094(3)
Co2 N9 2.116(3)
N7 C25 1.335(5)
N7 C29 1.351(5)
N8 C30 1.329(5)
N8 C31 1.323(5)
N9 C36 1.351(5)
N9 C32 1.358(5)
N10 C37 1.339(4)
N10 C41 1.372(4)
N11 C43 1.335(4)
N11 C42 1.344(4)
N12 C48 1.339(5)
N12 C44 1.360(5)
C25 C26 1.370(5)
C26 C27 1.377(5)
C27 C28 1.369(5)
C28 C29 1.409(5)
C29 C30 1.427(5)
C31 C32 1.413(6)
C32 C33 1.405(5)
C33 C34 1.372(6)
C34 C35 1.368(6)
C35 C36 1.368(5)
C37 C38 1.385(5)
C38 C39 1.376(5)
C39 C40 1.369(5)
C40 C41 1.409(5)
C41 C42 1.417(5)
C43 C44 1.413(5)
C44 C45 1.408(5)
C45 C46 1.360(6)
C46 C47 1.378(6)
C47 C48 1.391(6)

loop_
_platon_squeeze_void_nr
_platon_squeeze_void_average_x
_platon_squeeze_void_average_y
_platon_squeeze_void_average_z
_platon_squeeze_void_volume
_platon_squeeze_void_count_electrons
_platon_squeeze_void_content
1 0.500 0.000 0.000 149 30 ' '
